data_4343924
loop_
_publ_author_name
'Taraba, J.'
'Zak, Z.'

_publ_section_title
;
 Novel cation [N (S O2 N Me3)2]+ and its synthesis and crystal structure.
 Dichloride of imido-bis(sulfuric) acid H N (S O2 Cl)2. Part 1. Crystal
 structures of K N (S O2 Cl)2.(1/2) C H3 C N, K N (S O2 Cl)2.(1/6)C H2
 Cl2, and [P Cl4] [N (S O2 Cl)2]
;
_journal_name_full 'Inorganic Chemistry'
_journal_page_first 3695
_journal_page_last 3700
_journal_volume 45
_journal_year 2006
_chemical_formula_sum 'C6 H18 Cl2 N4 O8 S4'
_chemical_name_systematic '(N (S O2 N (C H3)3)2) (N (S O2 Cl)2)'
_space_group_IT_number 2
_symmetry_space_group_name_Hall '-P 1'
_symmetry_space_group_name_H-M 'P -1'
_cell_angle_alpha 117.99
_cell_angle_beta 98.04
_cell_angle_gamma 94.14
_cell_formula_units_Z 2
_cell_length_a 6.622
_cell_length_b 12.33
_cell_length_c 13.01
_cell_volume 917.171
_citation_journal_id_ASTM INOCAJ
_cod_data_source_file Taraba_INOCAJ_2006_776.cif
_cod_data_source_block C6H18Cl2N4O8S4
_cod_database_code 4343924

loop_
_symmetry_equiv_pos_as_xyz
x,y,z
-x,-y,-z

loop_
_atom_site_label
_atom_site_type_symbol
_atom_site_fract_x
_atom_site_fract_y
_atom_site_fract_z
_atom_site_occupancy
_atom_site_U_iso_or_equiv
S1 S+6 0.2483 0.96675 0.84072 1 0.0
H16 H-1 0.4241 0.6896 0.6263 1 0.0
H15 H-1 0.3616 0.7317 0.9048 1 0.0
H1 H-1 0.0201 1.0978 0.6672 1 0.0
O1 O-2 0.2031 0.9817 0.9486 1 0.0
O6 O-2 0.3336 0.6163 0.3704 1 0.0
N2 N-3 0.275 0.6326 0.7238 1 0.0
O5 O-2 0.1664 0.7973 0.4515 1 0.0
H12 H-1 0.1341 0.5282 0.7837 1 0.0
C2 C+4 -0.1409 1.0061 0.7892 1 0.0
H4 H-1 -0.1589 1.0052 0.8623 1 0.0
N4 N-3 0.2704 0.7416 0.266 1 0.0
H10 H-1 0.2971 0.4611 0.7041 1 0.0
H6 H-1 -0.2318 1.0591 0.7752 1 0.0
C6 C+4 0.3773 0.61 0.6218 1 0.0
H17 H-1 0.2787 0.5576 0.5471 1 0.0
C1 C+4 0.1139 1.0506 0.6888 1 0.0
O8 O-2 0.3215 0.6935 0.0701 1 0.0
H11 H-1 0.0768 0.4699 0.6425 1 0.0
H14 H-1 0.5352 0.6561 0.842 1 0.0
H9 H-1 0.043 1.2397 0.8826 1 0.0
C3 C+4 0.1305 1.1878 0.901 1 0.0
H18 H-1 0.4961 0.5679 0.625 1 0.0
Cl2 Cl-1 0.2175 0.48396 0.08925 1 0.0
C5 C+4 0.4308 0.7068 0.8371 1 0.0
O3 O-2 -0.014 0.7346 0.8258 1 0.0
O4 O-2 -0.0593 0.6419 0.6101 1 0.0
H7 H-1 0.2759 1.2192 0.9105 1 0.0
O7 O-2 0.5828 0.6507 0.1906 1 0.0
O2 O-2 0.4434 1.0179 0.8382 1 0.0
N3 N-3 0.078 1.056 0.8013 1 0.0
H8 H-1 0.1067 1.1904 0.9747 1 0.0
Cl1 Cl-1 0.5918 0.8379 0.47275 1 0.0
H2 H-1 0.0882 0.9638 0.6255 1 0.0
S2 S+6 0.0628 0.71854 0.72431 1 0.0
H5 H-1 -0.1761 0.9213 0.7221 1 0.0
H3 H-1 0.2572 1.0868 0.6997 1 0.0
N1 N-3 0.1773 0.8352 0.7293 1 0.0
S4 S+6 0.3739 0.65915 0.15826 1 0.0
S3 S+6 0.3099 0.73405 0.38393 1 0.0
H13 H-1 0.4976 0.7812 0.8385 1 0.0
C4 C+4 0.1885 0.5129 0.7126 1 0.0
